data_7109844
loop_
_publ_author_name
'Alexander F. R. Kilpatrick'
'Jennifer C. Green'
'F. Geoffrey N. Cloke'
'Nikolaos Tsoureas'

_publ_section_title
;
 Bis(pentalene)di-titanium: a bent double-sandwich complex with a very
 short Ti-Ti bond
;
_journal_name_full Chem.Commun.
_journal_page_first 9434
_journal_paper_doi 10.1039/c3cc45187a
_journal_volume 49
_journal_year 2013
_chemical_formula_moiety 'C52 H92 Si4 Ti2'
_chemical_formula_sum 'C52 H92 Si4 Ti2'
_chemical_formula_weight 925.42
_chemical_name_systematic
;
 ?
;
_space_group_IT_number 2
_symmetry_cell_setting triclinic
_symmetry_space_group_name_Hall '-P 1'
_symmetry_space_group_name_H-M 'P -1'
_atom_sites_solution_hydrogens geom
_atom_sites_solution_primary direct
_atom_sites_solution_secondary difmap
_audit_creation_method SHELXL-97
_cell_angle_alpha 95.75(6)
_cell_angle_beta 103.67(7)
_cell_angle_gamma 119.44(3)
_cell_formula_units_Z 2
_cell_length_a 13.055(7)
_cell_length_b 13.064(5)
_cell_length_c 19.698(10)
_cell_measurement_reflns_used 5867
_cell_measurement_temperature 100(2)
_cell_measurement_theta_max 29.8
_cell_measurement_theta_min 2.7
_cell_volume 2748(3)
_computing_cell_refinement 'CrystalClear-SM Expert 3.1 b18 (Rigaku, 20112)'
_computing_data_collection 'CrystalClear-SM Expert 3.1 b18 (Rigaku, 20112)'
_computing_data_reduction 'CrystalClear-SM Expert 3.1 b18 (Rigaku, 20112)'
_computing_structure_refinement 'SHELXL-97 (Sheldrick, 1997)'
_computing_structure_solution 'SHELXL-97 (Sheldrick, 1997)'
_diffrn_ambient_temperature 100(2)
_diffrn_detector_area_resol_mean 28.5714
_diffrn_measured_fraction_theta_full 0.987
_diffrn_measured_fraction_theta_max 0.987
_diffrn_measurement_device_type 'Rigaku Saturn724+ (2x2 bin mode)'
_diffrn_measurement_method 'profile data from \w-scans'
_diffrn_radiation_monochromator graphite
_diffrn_radiation_source 'fine-focus sealed tube'
_diffrn_radiation_type MoK\a
_diffrn_radiation_wavelength 0.71073
_diffrn_reflns_av_R_equivalents 0.1059
_diffrn_reflns_av_sigmaI/netI 0.1129
_diffrn_reflns_limit_h_max 15
_diffrn_reflns_limit_h_min -15
_diffrn_reflns_limit_k_max 15
_diffrn_reflns_limit_k_min -15
_diffrn_reflns_limit_l_max 23
_diffrn_reflns_limit_l_min -21
_diffrn_reflns_number 28563
_diffrn_reflns_theta_full 24.71
_diffrn_reflns_theta_max 24.71
_diffrn_reflns_theta_min 2.97
_exptl_absorpt_coefficient_mu 0.409
_exptl_absorpt_correction_T_max 0.9959
_exptl_absorpt_correction_T_min 0.9799
_exptl_absorpt_correction_type multi-scan
_exptl_absorpt_process_details multi-scan
_exptl_crystal_colour orange
_exptl_crystal_density_diffrn 1.118
_exptl_crystal_density_method 'not measured'
_exptl_crystal_description plate
_exptl_crystal_F_000 1008
_exptl_crystal_size_max 0.05
_exptl_crystal_size_mid 0.04
_exptl_crystal_size_min 0.01
_refine_diff_density_max 0.487
_refine_diff_density_min -0.746
_refine_diff_density_rms 0.087
_refine_ls_extinction_method none
_refine_ls_goodness_of_fit_ref 1.079
_refine_ls_hydrogen_treatment constr
_refine_ls_matrix_type full
_refine_ls_number_parameters 524
_refine_ls_number_reflns 9280
_refine_ls_number_restraints 0
_refine_ls_restrained_S_all 1.079
_refine_ls_R_factor_all 0.1117
_refine_ls_R_factor_gt 0.0927
_refine_ls_shift/su_max 0.000
_refine_ls_shift/su_mean 0.000
_refine_ls_structure_factor_coef Fsqd
_refine_ls_weighting_details 'calc w=1/[\s^2^(Fo^2^)+(0.0514P)^2^+7.6301P] where P=(Fo^2^+2Fc^2^)/3'
_refine_ls_weighting_scheme calc
_refine_ls_wR_factor_gt 0.1865
_refine_ls_wR_factor_ref 0.2008
_reflns_number_gt 7634
_reflns_number_total 9280
_reflns_threshold_expression >2sigma(I)
_cod_data_source_file c3cc45187a.txt
_cod_data_source_block 2012ncs0911a
_cod_original_cell_volume 2749(2)
_cod_original_sg_symbol_H-M P-1
_cod_database_code 7109844

loop_
_symmetry_equiv_pos_as_xyz
'x, y, z'
'-x, -y, -z'

loop_
_atom_site_label
_atom_site_type_symbol
_atom_site_fract_x
_atom_site_fract_y
_atom_site_fract_z
_atom_site_U_iso_or_equiv
_atom_site_adp_type
_atom_site_occupancy
_atom_site_symmetry_multiplicity
_atom_site_calc_flag
_atom_site_refinement_flags
C1 C 0.4683(7) 0.0813(6) 0.2559(4) 0.0317(17) Uani 1 1 d .
C2 C 0.3911(6) 0.0275(6) 0.1792(4) 0.0286(16) Uani 1 1 d .
H003 H 0.3926 -0.0314 0.1478 0.034 Uiso 1 1 calc R
C3 C 0.3144(7) 0.0741(6) 0.1579(4) 0.0330(17) Uani 1 1 d .
H005 H 0.2593 0.0534 0.1105 0.040 Uiso 1 1 calc R
C4 C 0.3340(7) 0.1581(6) 0.2201(4) 0.0340(18) Uani 1 1 d .
C5 C 0.4288(7) 0.1636(7) 0.2801(4) 0.0336(18) Uani 1 1 d .
C6 C 0.4389(7) 0.2370(7) 0.3445(4) 0.0349(18) Uani 1 1 d .
H025 H 0.4953 0.2592 0.3917 0.042 Uiso 1 1 calc R
C7 C 0.3496(7) 0.2695(7) 0.3244(4) 0.0347(18) Uani 1 1 d .
H013 H 0.3330 0.3126 0.3575 0.042 Uiso 1 1 calc R
C8 C 0.2874(7) 0.2293(7) 0.2481(4) 0.0318(17) Uani 1 1 d .
C9 C 0.6756(7) 0.0920(7) 0.3877(4) 0.0374(18) Uani 1 1 d .
H049 H 0.7483 0.1283 0.3697 0.045 Uiso 1 1 calc R
C10 C 0.6966(7) 0.0144(8) 0.4370(5) 0.048(2) Uani 1 1 d .
H03J H 0.6978 -0.0508 0.4087 0.072 Uiso 1 1 calc R
H03K H 0.6289 -0.0211 0.4575 0.072 Uiso 1 1 calc R
H03L H 0.7763 0.0659 0.4763 0.072 Uiso 1 1 calc R
C11 C 0.6818(7) 0.2004(7) 0.4333(4) 0.0405(19) Uani 1 1 d .
H04M H 0.6713 0.2508 0.4021 0.061 Uiso 1 1 calc R
H04N H 0.7628 0.2494 0.4718 0.061 Uiso 1 1 calc R
H04O H 0.6152 0.1692 0.4548 0.061 Uiso 1 1 calc R
C12 C 0.5669(7) -0.0840(7) 0.2346(4) 0.0376(18) Uani 1 1 d .
H037 H 0.4886 -0.1334 0.1921 0.045 Uiso 1 1 calc R
C13 C 0.5995(9) -0.1727(9) 0.2610(5) 0.053(2) Uani 1 1 d .
H05A H 0.5357 -0.2277 0.2799 0.080 Uiso 1 1 calc R
H05B H 0.6807 -0.1277 0.2995 0.080 Uiso 1 1 calc R
H05C H 0.6032 -0.2200 0.2209 0.080 Uiso 1 1 calc R
C14 C 0.6664(8) 0.0059(7) 0.2059(5) 0.047(2) Uani 1 1 d .
H03M H 0.6446 0.0637 0.1906 0.071 Uiso 1 1 calc R
H03N H 0.6705 -0.0388 0.1647 0.071 Uiso 1 1 calc R
H03O H 0.7477 0.0501 0.2443 0.071 Uiso 1 1 calc R
C15 C 0.3959(7) -0.1257(7) 0.3273(4) 0.041(2) Uani 1 1 d .
H009 H 0.4241 -0.1778 0.3484 0.050 Uiso 1 1 calc R
C16 C 0.2793(7) -0.2092(7) 0.2603(5) 0.048(2) Uani 1 1 d .
H02J H 0.3014 -0.2449 0.2245 0.073 Uiso 1 1 calc R
H02K H 0.2472 -0.1616 0.2392 0.073 Uiso 1 1 calc R
H02L H 0.2152 -0.2742 0.2745 0.073 Uiso 1 1 calc R
C17 C 0.3620(8) -0.0719(8) 0.3846(5) 0.052(2) Uani 1 1 d .
H02M H 0.4361 -0.0207 0.4274 0.079 Uiso 1 1 calc R
H02N H 0.2974 -0.1379 0.3980 0.079 Uiso 1 1 calc R
H02O H 0.3308 -0.0227 0.3650 0.079 Uiso 1 1 calc R
C18 C -0.0010(8) 0.0968(7) 0.1911(5) 0.047(2) Uani 1 1 d .
H052 H -0.0697 0.1110 0.1719 0.056 Uiso 1 1 calc R
C19 C -0.0046(8) 0.0689(9) 0.2648(5) 0.060(3) Uani 1 1 d .
H04$ H -0.0857 -0.0032 0.2587 0.090 Uiso 1 1 calc R
H04V H 0.0081 0.1385 0.2980 0.090 Uiso 1 1 calc R
H04W H 0.0615 0.0538 0.2848 0.090 Uiso 1 1 calc R
C20 C -0.0273(9) -0.0149(8) 0.1377(7) 0.081(4) Uani 1 1 d .
H04S H -0.0312 0.0006 0.0898 0.122 Uiso 1 1 calc R
H04T H -0.1069 -0.0862 0.1347 0.122 Uiso 1 1 calc R
H04U H 0.0396 -0.0302 0.1547 0.122 Uiso 1 1 calc R
C21 C 0.1580(8) 0.2616(8) 0.1073(5) 0.050(2) Uani 1 1 d .
H012 H 0.1502 0.1871 0.0813 0.060 Uiso 1 1 calc R
C22 C 0.2864(8) 0.3696(9) 0.1119(5) 0.059(3) Uani 1 1 d .
H02P H 0.3524 0.3630 0.1430 0.089 Uiso 1 1 calc R
H02Q H 0.2948 0.4461 0.1322 0.089 Uiso 1 1 calc R
H02R H 0.2934 0.3683 0.0634 0.089 Uiso 1 1 calc R
C23 C 0.0513(9) 0.2686(10) 0.0617(5) 0.065(3) Uani 1 1 d .
H03D H -0.0281 0.1995 0.0611 0.098 Uiso 1 1 calc R
H03E H 0.0537 0.2660 0.0122 0.098 Uiso 1 1 calc R
H03F H 0.0594 0.3447 0.0823 0.098 Uiso 1 1 calc R
C24 C 0.1640(7) 0.3728(7) 0.2627(5) 0.041(2) Uani 1 1 d .
H001 H 0.1748 0.3564 0.3115 0.050 Uiso 1 1 calc R
C25 C 0.2788(8) 0.5011(7) 0.2735(5) 0.053(2) Uani 1 1 d .
H02D H 0.3549 0.4992 0.2883 0.079 Uiso 1 1 calc R
H02E H 0.2829 0.5596 0.3110 0.079 Uiso 1 1 calc R
H02F H 0.2712 0.5256 0.2280 0.079 Uiso 1 1 calc R
C26 C 0.0447(8) 0.3754(9) 0.2435(5) 0.059(3) Uani 1 1 d .
H03G H -0.0267 0.2945 0.2382 0.089 Uiso 1 1 calc R
H03H H 0.0328 0.3991 0.1980 0.089 Uiso 1 1 calc R
H03I H 0.0516 0.4343 0.2821 0.089 Uiso 1 1 calc R
C27 C 0.6913(6) 0.3749(7) 0.1647(4) 0.0339(18) Uani 1 1 d .
C28 C 0.7522(7) 0.3310(7) 0.2131(5) 0.039(2) Uani 1 1 d .
H014 H 0.7880 0.2877 0.1994 0.047 Uiso 1 1 calc R
C29 C 0.7514(6) 0.3609(6) 0.2839(4) 0.0317(17) Uani 1 1 d .
H031 H 0.7787 0.3345 0.3237 0.038 Uiso 1 1 calc R
C30 C 0.7021(7) 0.4384(7) 0.2851(4) 0.0360(19) Uani 1 1 d .
C31 C 0.6610(6) 0.4451(6) 0.2122(4) 0.0290(16) Uani 1 1 d .
C32 C 0.6185(7) 0.5284(6) 0.2130(4) 0.0349(18) Uani 1 1 d .
H030 H 0.5836 0.5479 0.1722 0.042 Uiso 1 1 calc R
C33 C 0.6381(7) 0.5749(6) 0.2851(4) 0.0336(18) Uani 1 1 d .
H006 H 0.6213 0.6347 0.3005 0.040 Uiso 1 1 calc R
C34 C 0.6874(6) 0.5209(6) 0.3339(4) 0.0317(17) Uani 1 1 d .
C35 C 0.5290(7) 0.3352(7) 0.0159(5) 0.043(2) Uani 1 1 d .
H017 H 0.5224 0.4067 0.0306 0.051 Uiso 1 1 calc R
C36 C 0.5013(8) 0.3113(8) -0.0666(4) 0.048(2) Uani 1 1 d .
H03A H 0.5667 0.3804 -0.0776 0.073 Uiso 1 1 calc R
H03B H 0.4205 0.3011 -0.0899 0.073 Uiso 1 1 calc R
H03C H 0.4990 0.2373 -0.0847 0.073 Uiso 1 1 calc R
C37 C 0.4269(7) 0.2280(8) 0.0350(5) 0.049(2) Uani 1 1 d .
H02G H 0.4437 0.2468 0.0873 0.074 Uiso 1 1 calc R
H02H H 0.4269 0.1543 0.0198 0.074 Uiso 1 1 calc R
H02I H 0.3454 0.2150 0.0101 0.074 Uiso 1 1 calc R
C38 C 0.7430(7) 0.2733(7) 0.0371(4) 0.0368(18) Uani 1 1 d .
H010 H 0.8177 0.2915 0.0771 0.044 Uiso 1 1 calc R
C39 C 0.6464(8) 0.1376(7) 0.0232(5) 0.050(2) Uani 1 1 d .
H02S H 0.6163 0.1235 0.0646 0.075 Uiso 1 1 calc R
H02T H 0.6848 0.0907 0.0169 0.075 Uiso 1 1 calc R
H02U H 0.5762 0.1119 -0.0205 0.075 Uiso 1 1 calc R
C40 C 0.7856(8) 0.2980(7) -0.0292(4) 0.045(2) Uani 1 1 d .
H02A H 0.8482 0.3846 -0.0196 0.067 Uiso 1 1 calc R
H02B H 0.7139 0.2749 -0.0713 0.067 Uiso 1 1 calc R
H02C H 0.8217 0.2501 -0.0389 0.067 Uiso 1 1 calc R
C41 C 0.8116(8) 0.5381(7) 0.0702(5) 0.044(2) Uani 1 1 d .
H040 H 0.8122 0.5350 0.0193 0.053 Uiso 1 1 calc R
C42 C 0.9456(8) 0.5773(9) 0.1177(5) 0.060(2) Uani 1 1 d .
H04D H 0.9623 0.5144 0.1036 0.089 Uiso 1 1 calc R
H04E H 0.9515 0.5879 0.1687 0.089 Uiso 1 1 calc R
H04F H 1.0069 0.6542 0.1105 0.089 Uiso 1 1 calc R
C43 C 0.7841(8) 0.6373(8) 0.0915(5) 0.051(2) Uani 1 1 d .
H04J H 0.7008 0.6129 0.0607 0.076 Uiso 1 1 calc R
H04K H 0.8462 0.7145 0.0851 0.076 Uiso 1 1 calc R
H04L H 0.7879 0.6473 0.1422 0.076 Uiso 1 1 calc R
C44 C 0.8242(7) 0.5382(7) 0.4939(4) 0.0374(18) Uani 1 1 d .
H038 H 0.8298 0.4733 0.4666 0.045 Uiso 1 1 calc R
C45 C 0.7156(8) 0.4729(8) 0.5230(5) 0.048(2) Uani 1 1 d .
H04G H 0.6376 0.4222 0.4825 0.072 Uiso 1 1 calc R
H04H H 0.7102 0.5333 0.5531 0.072 Uiso 1 1 calc R
H04I H 0.7298 0.4216 0.5521 0.072 Uiso 1 1 calc R
C46 C 0.9487(8) 0.6167(8) 0.5577(4) 0.050(2) Uani 1 1 d .
H04A H 1.0175 0.6584 0.5388 0.074 Uiso 1 1 calc R
H04B H 0.9627 0.5642 0.5858 0.074 Uiso 1 1 calc R
H04C H 0.9446 0.6769 0.5889 0.074 Uiso 1 1 calc R
C47 C 0.9522(8) 0.7325(8) 0.4171(5) 0.047(2) Uani 1 1 d .
H039 H 1.0111 0.7825 0.4668 0.056 Uiso 1 1 calc R
C48 C 1.0058(8) 0.6644(8) 0.3866(5) 0.055(2) Uani 1 1 d .
H04P H 1.0053 0.6066 0.4148 0.082 Uiso 1 1 calc R
H04Q H 1.0915 0.7228 0.3893 0.082 Uiso 1 1 calc R
H04R H 0.9549 0.6203 0.3360 0.082 Uiso 1 1 calc R
C49 C 0.9487(8) 0.8204(8) 0.3730(5) 0.059(3) Uani 1 1 d .
H05D H 0.9123 0.8616 0.3925 0.089 Uiso 1 1 calc R
H05E H 0.8979 0.7754 0.3225 0.089 Uiso 1 1 calc R
H05F H 1.0336 0.8807 0.3754 0.089 Uiso 1 1 calc R
C50 C 0.7340(7) 0.7191(7) 0.4576(4) 0.0390(18) Uani 1 1 d .
H002 H 0.7358 0.7678 0.4213 0.047 Uiso 1 1 calc R
C51 C 0.5951(8) 0.6466(8) 0.4554(5) 0.050(2) Uani 1 1 d .
H01D H 0.5422 0.5891 0.4079 0.075 Uiso 1 1 calc R
H01E H 0.5683 0.7034 0.4640 0.075 Uiso 1 1 calc R
H01F H 0.5878 0.6020 0.4929 0.075 Uiso 1 1 calc R
C52 C 0.8224(8) 0.8153(8) 0.5316(5) 0.053(2) Uani 1 1 d .
H01A H 0.9079 0.8603 0.5305 0.079 Uiso 1 1 calc R
H01B H 0.8193 0.7739 0.5705 0.079 Uiso 1 1 calc R
H01C H 0.7953 0.8720 0.5400 0.079 Uiso 1 1 calc R
Si1 Si 0.53000(19) -0.00383(18) 0.30367(12) 0.0330(5) Uani 1 1 d .
Si2 Si 0.15191(19) 0.2413(2) 0.20105(12) 0.0355(5) Uani 1 1 d .
Si3 Si 0.69245(19) 0.37940(19) 0.07068(12) 0.0336(5) Uani 1 1 d .
Si4 Si 0.79513(19) 0.62345(19) 0.42692(12) 0.0346(5) Uani 1 1 d .
Ti1 Ti 0.53619(12) 0.23501(12) 0.20023(8) 0.0335(3) Uani 1 1 d .
Ti2 Ti 0.49257(13) 0.36772(12) 0.26351(8) 0.0335(3) Uani 1 1 d .

loop_
_atom_site_aniso_label
_atom_site_aniso_U_11
_atom_site_aniso_U_22
_atom_site_aniso_U_33
_atom_site_aniso_U_23
_atom_site_aniso_U_13
_atom_site_aniso_U_12
C1 0.032(4) 0.028(4) 0.042(5) 0.011(3) 0.011(3) 0.021(3)
C2 0.028(4) 0.017(3) 0.044(5) 0.013(3) 0.017(3) 0.011(3)
C3 0.033(4) 0.028(4) 0.038(5) 0.016(3) 0.018(4) 0.011(3)
C4 0.034(4) 0.021(4) 0.051(5) 0.016(4) 0.018(4) 0.015(3)
C5 0.031(4) 0.041(4) 0.028(4) 0.009(4) 0.017(3) 0.015(4)
C6 0.036(4) 0.035(4) 0.041(5) 0.021(4) 0.020(4) 0.018(4)
C7 0.039(4) 0.048(5) 0.039(5) 0.020(4) 0.023(4) 0.032(4)
C8 0.034(4) 0.035(4) 0.034(4) 0.016(3) 0.014(3) 0.021(4)
C9 0.033(4) 0.036(4) 0.043(5) 0.009(4) 0.012(4) 0.019(4)
C10 0.035(4) 0.046(5) 0.058(6) 0.008(4) 0.001(4) 0.026(4)
C11 0.038(4) 0.031(4) 0.048(5) 0.011(4) 0.016(4) 0.015(4)
C12 0.033(4) 0.035(4) 0.040(5) 0.001(4) 0.004(3) 0.019(4)
C13 0.071(6) 0.066(6) 0.046(6) 0.013(5) 0.022(5) 0.052(5)
C14 0.049(5) 0.046(5) 0.061(6) 0.022(4) 0.034(5) 0.028(5)
C15 0.033(4) 0.039(5) 0.050(5) 0.024(4) 0.015(4) 0.016(4)
C16 0.035(5) 0.028(4) 0.052(6) 0.004(4) 0.006(4) 0.001(4)
C17 0.039(5) 0.043(5) 0.063(6) 0.012(5) 0.025(4) 0.009(4)
C18 0.036(4) 0.042(5) 0.064(6) 0.013(4) 0.017(4) 0.022(4)
C19 0.036(5) 0.072(7) 0.066(7) 0.036(6) 0.018(5) 0.021(5)
C20 0.047(6) 0.035(5) 0.147(11) 0.012(6) 0.033(7) 0.013(5)
C21 0.045(5) 0.063(6) 0.055(6) 0.022(5) 0.016(4) 0.038(5)
C22 0.053(6) 0.062(6) 0.061(6) 0.023(5) 0.031(5) 0.024(5)
C23 0.056(6) 0.106(8) 0.073(7) 0.056(7) 0.037(5) 0.058(6)
C24 0.036(4) 0.041(5) 0.046(5) 0.010(4) 0.006(4) 0.023(4)
C25 0.052(5) 0.042(5) 0.072(7) 0.011(5) 0.026(5) 0.030(4)
C26 0.046(5) 0.065(6) 0.074(7) 0.009(5) 0.015(5) 0.038(5)
C27 0.025(4) 0.032(4) 0.045(5) 0.008(4) 0.014(4) 0.016(3)
C28 0.027(4) 0.034(4) 0.057(6) 0.012(4) 0.015(4) 0.016(4)
C29 0.024(4) 0.032(4) 0.039(5) 0.013(3) 0.011(3) 0.014(3)
C30 0.028(4) 0.036(4) 0.052(5) 0.014(4) 0.015(4) 0.021(4)
C31 0.024(4) 0.028(4) 0.035(5) 0.005(3) 0.007(3) 0.016(3)
C32 0.028(4) 0.027(4) 0.049(5) 0.012(4) 0.014(4) 0.013(3)
C33 0.030(4) 0.026(4) 0.044(5) 0.013(3) 0.015(4) 0.013(3)
C34 0.020(3) 0.030(4) 0.045(5) 0.007(3) 0.010(3) 0.014(3)
C35 0.045(5) 0.045(5) 0.049(5) 0.012(4) 0.020(4) 0.030(4)
C36 0.051(5) 0.060(6) 0.046(5) 0.018(4) 0.012(4) 0.039(5)
C37 0.033(4) 0.055(6) 0.063(6) 0.023(5) 0.018(4) 0.024(4)
C38 0.036(4) 0.036(4) 0.042(5) 0.009(4) 0.014(4) 0.020(4)
C39 0.055(6) 0.040(5) 0.060(6) 0.018(4) 0.029(5) 0.024(4)
C40 0.046(5) 0.043(5) 0.043(5) 0.007(4) 0.020(4) 0.020(4)
C41 0.049(5) 0.040(5) 0.049(5) 0.015(4) 0.022(4) 0.023(4)
C42 0.041(5) 0.054(6) 0.070(7) 0.019(5) 0.019(5) 0.015(5)
C43 0.056(5) 0.043(5) 0.054(6) 0.014(4) 0.023(5) 0.025(5)
C44 0.037(4) 0.028(4) 0.043(5) 0.009(4) 0.012(4) 0.015(4)
C45 0.052(5) 0.055(5) 0.048(6) 0.017(4) 0.024(4) 0.031(5)
C46 0.050(5) 0.057(6) 0.041(5) 0.013(4) 0.008(4) 0.032(5)
C47 0.045(5) 0.041(5) 0.046(5) 0.013(4) 0.021(4) 0.014(4)
C48 0.032(5) 0.053(6) 0.075(7) 0.019(5) 0.024(5) 0.016(4)
C49 0.047(5) 0.035(5) 0.077(7) 0.024(5) 0.026(5) 0.004(4)
C50 0.031(4) 0.032(4) 0.045(5) 0.004(4) 0.010(4) 0.013(4)
C51 0.054(5) 0.055(6) 0.054(6) 0.011(5) 0.024(5) 0.037(5)
C52 0.050(5) 0.047(5) 0.054(6) 0.004(4) 0.012(5) 0.025(5)
Si1 0.0311(11) 0.0266(11) 0.0437(13) 0.0104(10) 0.0130(10) 0.0165(10)
Si2 0.0290(11) 0.0380(12) 0.0457(14) 0.0156(10) 0.0137(10) 0.0207(10)
Si3 0.0323(11) 0.0324(12) 0.0377(12) 0.0100(10) 0.0135(10) 0.0173(10)
Si4 0.0320(11) 0.0320(12) 0.0385(13) 0.0086(10) 0.0120(10) 0.0160(10)
Ti1 0.0283(7) 0.0319(8) 0.0422(8) 0.0099(7) 0.0129(6) 0.0168(6)
Ti2 0.0296(8) 0.0319(8) 0.0449(9) 0.0130(7) 0.0161(7) 0.0182(6)

loop_
_atom_type_symbol
_atom_type_description
_atom_type_scat_dispersion_real
_atom_type_scat_dispersion_imag
_atom_type_scat_source
C C 0.0033 0.0016 'International Tables Vol C Tables 4.2.6.8 and 6.1.1.4'
H H 0.0000 0.0000 'International Tables Vol C Tables 4.2.6.8 and 6.1.1.4'
Si Si 0.0817 0.0704 'International Tables Vol C Tables 4.2.6.8 and 6.1.1.4'
Ti Ti 0.2776 0.4457 'International Tables Vol C Tables 4.2.6.8 and 6.1.1.4'

loop_
_geom_angle_atom_site_label_1
_geom_angle_atom_site_label_2
_geom_angle_atom_site_label_3
_geom_angle
C2 C1 C5 102.5(6)
C2 C1 Si1 118.5(5)
C5 C1 Si1 133.0(6)
C2 C1 Ti1 73.7(4)
C5 C1 Ti1 72.6(4)
Si1 C1 Ti1 138.0(4)
C3 C2 C1 112.0(6)
C3 C2 Ti1 77.4(4)
C1 C2 Ti1 69.1(4)
C3 C2 H003 124.0
C1 C2 H003 124.0
Ti1 C2 H003 120.9
C2 C3 C4 108.5(7)
C2 C3 Ti1 68.4(4)
C4 C3 Ti1 73.5(4)
C2 C3 H005 125.7
C4 C3 H005 125.7
Ti1 C3 H005 124.0
C3 C4 C5 106.5(6)
C3 C4 C8 144.5(7)
C5 C4 C8 108.6(7)
C3 C4 Ti2 126.6(5)
C5 C4 Ti2 75.4(4)
C8 C4 Ti2 68.9(4)
C3 C4 Ti1 72.4(4)
C5 C4 Ti1 66.6(4)
C8 C4 Ti1 127.7(5)
Ti2 C4 Ti1 59.36(17)
C6 C5 C4 106.8(6)
C6 C5 C1 142.1(7)
C4 C5 C1 110.5(6)
C6 C5 Ti1 126.1(5)
C4 C5 Ti1 78.0(4)
C1 C5 Ti1 69.6(4)
C6 C5 Ti2 71.3(4)
C4 C5 Ti2 69.4(4)
C1 C5 Ti2 128.9(5)
Ti1 C5 Ti2 60.29(18)
C7 C6 C5 107.6(7)
C7 C6 Ti2 70.6(4)
C5 C6 Ti2 74.1(4)
C7 C6 H025 126.2
C5 C6 H025 126.2
Ti2 C6 H025 120.8
C6 C7 C8 111.5(7)
C6 C7 Ti2 75.0(4)
C8 C7 Ti2 69.7(4)
C6 C7 H013 124.2
C8 C7 H013 124.2
Ti2 C7 H013 122.6
C7 C8 C4 105.2(6)
C7 C8 Si2 124.5(5)
C4 C8 Si2 129.1(6)
C7 C8 Ti2 74.6(4)
C4 C8 Ti2 74.6(4)
Si2 C8 Ti2 125.2(4)
C10 C9 C11 109.7(6)
C10 C9 Si1 112.6(5)
C11 C9 Si1 114.9(5)
C10 C9 H049 106.3
C11 C9 H049 106.3
Si1 C9 H049 106.3
C9 C10 H03J 109.5
C9 C10 H03K 109.5
H03J C10 H03K 109.5
C9 C10 H03L 109.5
H03J C10 H03L 109.5
H03K C10 H03L 109.5
C9 C11 H04M 109.5
C9 C11 H04N 109.5
H04M C11 H04N 109.5
C9 C11 H04O 109.5
H04M C11 H04O 109.5
H04N C11 H04O 109.5
C13 C12 C14 111.1(7)
C13 C12 Si1 113.8(6)
C14 C12 Si1 112.6(5)
C13 C12 H037 106.2
C14 C12 H037 106.2
Si1 C12 H037 106.2
C12 C13 H05A 109.5
C12 C13 H05B 109.5
H05A C13 H05B 109.5
C12 C13 H05C 109.5
H05A C13 H05C 109.5
H05B C13 H05C 109.5
C12 C14 H03M 109.5
C12 C14 H03N 109.5
H03M C14 H03N 109.5
C12 C14 H03O 109.5
H03M C14 H03O 109.5
H03N C14 H03O 109.5
C17 C15 C16 110.1(7)
C17 C15 Si1 112.3(5)
C16 C15 Si1 112.4(6)
C17 C15 H009 107.3
C16 C15 H009 107.3
Si1 C15 H009 107.3
C15 C16 H02J 109.5
C15 C16 H02K 109.5
H02J C16 H02K 109.5
C15 C16 H02L 109.5
H02J C16 H02L 109.5
H02K C16 H02L 109.5
C15 C17 H02M 109.5
C15 C17 H02N 109.5
H02M C17 H02N 109.5
C15 C17 H02O 109.5
H02M C17 H02O 109.5
H02N C17 H02O 109.5
C19 C18 C20 109.6(8)
C19 C18 Si2 110.9(6)
C20 C18 Si2 113.2(6)
C19 C18 H052 107.6
C20 C18 H052 107.6
Si2 C18 H052 107.6
C18 C19 H04$ 109.5
C18 C19 H04V 109.5
H04$ C19 H04V 109.5
C18 C19 H04W 109.5
H04$ C19 H04W 109.5
H04V C19 H04W 109.5
C18 C20 H04S 109.5
C18 C20 H04T 109.5
H04S C20 H04T 109.5
C18 C20 H04U 109.5
H04S C20 H04U 109.5
H04T C20 H04U 109.5
C23 C21 C22 112.2(8)
C23 C21 Si2 114.5(6)
C22 C21 Si2 111.0(7)
C23 C21 H012 106.2
C22 C21 H012 106.2
Si2 C21 H012 106.2
C21 C22 H02P 109.5
C21 C22 H02Q 109.5
H02P C22 H02Q 109.5
C21 C22 H02R 109.5
H02P C22 H02R 109.5
H02Q C22 H02R 109.5
C21 C23 H03D 109.5
C21 C23 H03E 109.5
H03D C23 H03E 109.5
C21 C23 H03F 109.5
H03D C23 H03F 109.5
H03E C23 H03F 109.5
C26 C24 C25 110.3(7)
C26 C24 Si2 113.9(6)
C25 C24 Si2 115.9(6)
C26 C24 H001 105.2
C25 C24 H001 105.2
Si2 C24 H001 105.2
C24 C25 H02D 109.5
C24 C25 H02E 109.5
H02D C25 H02E 109.5
C24 C25 H02F 109.5
H02D C25 H02F 109.5
H02E C25 H02F 109.5
C24 C26 H03G 109.5
C24 C26 H03H 109.5
H03G C26 H03H 109.5
C24 C26 H03I 109.5
H03G C26 H03I 109.5
H03H C26 H03I 109.5
C28 C27 C31 104.5(6)
C28 C27 Si3 126.0(6)
C31 C27 Si3 127.5(5)
C28 C27 Ti1 76.1(4)
C31 C27 Ti1 73.7(4)
Si3 C27 Ti1 127.6(4)
C29 C28 C27 110.9(7)
C29 C28 Ti1 75.7(4)
C27 C28 Ti1 68.1(4)
C29 C28 H014 124.5
C27 C28 H014 124.5
Ti1 C28 H014 123.1
C28 C29 C30 108.1(7)
C28 C29 Ti1 70.4(4)
C30 C29 Ti1 75.0(4)
C28 C29 H031 125.9
C30 C29 H031 125.9
Ti1 C29 H031 120.4
C31 C30 C29 107.5(6)
C31 C30 C34 108.8(6)
C29 C30 C34 143.5(7)
C31 C30 Ti2 76.8(4)
C29 C30 Ti2 124.1(5)
C34 C30 Ti2 69.3(4)
C31 C30 Ti1 67.0(4)
C29 C30 Ti1 71.2(4)
C34 C30 Ti1 128.3(5)
Ti2 C30 Ti1 59.40(19)
C30 C31 C32 108.2(6)
C30 C31 C27 108.6(6)
C32 C31 C27 142.7(7)
C30 C31 Ti1 78.8(5)
C32 C31 Ti1 125.1(5)
C27 C31 Ti1 68.7(4)
C30 C31 Ti2 68.1(4)
C32 C31 Ti2 72.3(4)
C27 C31 Ti2 128.4(5)
Ti1 C31 Ti2 60.06(17)
C33 C32 C31 107.4(7)
C33 C32 Ti2 69.3(4)
C31 C32 Ti2 73.2(4)
C33 C32 H030 126.3
C31 C32 H030 126.3
Ti2 C32 H030 122.8
C32 C33 C34 112.0(7)
C32 C33 Ti2 76.6(4)
C34 C33 Ti2 69.3(4)
C32 C33 H006 124.0
C34 C33 H006 124.0
Ti2 C33 H006 121.5
C33 C34 C30 103.5(6)
C33 C34 Si4 115.6(5)
C30 C34 Si4 128.7(5)
C33 C34 Ti2 73.8(4)
C30 C34 Ti2 73.0(4)
Si4 C34 Ti2 147.6(4)
C36 C35 C37 110.7(7)
C36 C35 Si3 114.9(5)
C37 C35 Si3 112.4(6)
C36 C35 H017 106.0
C37 C35 H017 106.0
Si3 C35 H017 106.0
C35 C36 H03A 109.5
C35 C36 H03B 109.5
H03A C36 H03B 109.5
C35 C36 H03C 109.5
H03A C36 H03C 109.5
H03B C36 H03C 109.5
C35 C37 H02G 109.5
C35 C37 H02H 109.5
H02G C37 H02H 109.5
C35 C37 H02I 109.5
H02G C37 H02I 109.5
H02H C37 H02I 109.5
C39 C38 C40 110.1(7)
C39 C38 Si3 114.2(5)
C40 C38 Si3 113.7(5)
C39 C38 H010 106.1
C40 C38 H010 106.1
Si3 C38 H010 106.1
C38 C39 H02S 109.5
C38 C39 H02T 109.5
H02S C39 H02T 109.5
C38 C39 H02U 109.5
H02S C39 H02U 109.5
H02T C39 H02U 109.5
C38 C40 H02A 109.5
C38 C40 H02B 109.5
H02A C40 H02B 109.5
C38 C40 H02C 109.5
H02A C40 H02C 109.5
H02B C40 H02C 109.5
C43 C41 C42 110.1(7)
C43 C41 Si3 115.4(6)
C42 C41 Si3 111.2(6)
C43 C41 H040 106.5
C42 C41 H040 106.5
Si3 C41 H040 106.5
C41 C42 H04D 109.5
C41 C42 H04E 109.5
H04D C42 H04E 109.5
C41 C42 H04F 109.5
H04D C42 H04F 109.5
H04E C42 H04F 109.5
C41 C43 H04J 109.5
C41 C43 H04K 109.5
H04J C43 H04K 109.5
C41 C43 H04L 109.5
H04J C43 H04L 109.5
H04K C43 H04L 109.5
C45 C44 C46 109.9(7)
C45 C44 Si4 112.6(6)
C46 C44 Si4 114.4(5)
C45 C44 H038 106.5
C46 C44 H038 106.5
Si4 C44 H038 106.5
C44 C45 H04G 109.5
C44 C45 H04H 109.5
H04G C45 H04H 109.5
C44 C45 H04I 109.5
H04G C45 H04I 109.5
H04H C45 H04I 109.5
C44 C46 H04A 109.5
C44 C46 H04B 109.5
H04A C46 H04B 109.5
C44 C46 H04C 109.5
H04A C46 H04C 109.5
H04B C46 H04C 109.5
C49 C47 C48 110.5(7)
C49 C47 Si4 113.4(6)
C48 C47 Si4 111.7(6)
C49 C47 H039 106.9
C48 C47 H039 106.9
Si4 C47 H039 106.9
C47 C48 H04P 109.5
C47 C48 H04Q 109.5
H04P C48 H04Q 109.5
C47 C48 H04R 109.5
H04P C48 H04R 109.5
H04Q C48 H04R 109.5
C47 C49 H05D 109.5
C47 C49 H05E 109.5
H05D C49 H05E 109.5
C47 C49 H05F 109.5
H05D C49 H05F 109.5
H05E C49 H05F 109.5
C52 C50 C51 111.7(7)
C52 C50 Si4 113.1(5)
C51 C50 Si4 115.7(5)
C52 C50 H002 105.0
C51 C50 H002 105.0
Si4 C50 H002 105.0
C50 C51 H01D 109.5
C50 C51 H01E 109.5
H01D C51 H01E 109.5
C50 C51 H01F 109.5
H01D C51 H01F 109.5
H01E C51 H01F 109.5
C50 C52 H01A 109.5
C50 C52 H01B 109.5
H01A C52 H01B 109.5
C50 C52 H01C 109.5
H01A C52 H01C 109.5
H01B C52 H01C 109.5
C1 Si1 C15 105.9(4)
C1 Si1 C9 115.9(3)
C15 Si1 C9 111.0(4)
C1 Si1 C12 107.0(3)
C15 Si1 C12 107.8(4)
C9 Si1 C12 108.9(3)
C8 Si2 C18 110.3(4)
C8 Si2 C21 108.5(3)
C18 Si2 C21 108.9(4)
C8 Si2 C24 106.6(4)
C18 Si2 C24 107.9(4)
C21 Si2 C24 114.7(4)
C27 Si3 C41 109.4(4)
C27 Si3 C35 105.8(3)
C41 Si3 C35 110.8(4)
C27 Si3 C38 109.3(3)
C41 Si3 C38 107.1(4)
C35 Si3 C38 114.3(4)
C34 Si4 C44 113.1(3)
C34 Si4 C50 108.7(3)
C44 Si4 C50 114.1(4)
C34 Si4 C47 106.8(4)
C44 Si4 C47 106.7(4)
C50 Si4 C47 107.0(4)
C1 Ti1 C27 148.9(3)
C1 Ti1 C5 37.8(3)
C27 Ti1 C5 155.0(3)
C1 Ti1 C2 37.2(3)
C27 Ti1 C2 144.2(3)
C5 Ti1 C2 59.4(3)
C1 Ti1 C31 147.6(3)
C27 Ti1 C31 37.5(2)
C5 Ti1 C31 120.6(3)
C2 Ti1 C31 172.7(2)
C1 Ti1 C28 113.6(3)
C27 Ti1 C28 35.8(3)
C5 Ti1 C28 132.0(3)
C2 Ti1 C28 127.6(3)
C31 Ti1 C28 58.5(3)
C1 Ti1 Ti2 100.00(19)
C27 Ti1 Ti2 99.1(2)
C5 Ti1 Ti2 62.76(19)
C2 Ti1 Ti2 114.99(18)
C31 Ti1 Ti2 61.75(18)
C28 Ti1 Ti2 112.2(2)
C1 Ti1 C3 60.6(3)
C27 Ti1 C3 143.4(3)
C5 Ti1 C3 58.3(3)
C2 Ti1 C3 34.2(2)
C31 Ti1 C3 138.7(2)
C28 Ti1 C3 157.7(3)
Ti2 Ti1 C3 90.10(19)
C1 Ti1 C29 97.5(3)
C27 Ti1 C29 59.2(3)
C5 Ti1 C29 100.8(3)
C2 Ti1 C29 129.5(3)
C31 Ti1 C29 57.7(2)
C28 Ti1 C29 33.8(3)
Ti2 Ti1 C29 87.36(19)
C3 Ti1 C29 157.1(2)
C1 Ti1 C4 61.3(2)
C27 Ti1 C4 149.4(2)
C5 Ti1 C4 35.4(3)
C2 Ti1 C4 57.6(2)
C31 Ti1 C4 117.6(2)
C28 Ti1 C4 165.5(3)
Ti2 Ti1 C4 58.38(18)
C3 Ti1 C4 34.1(2)
C29 Ti1 C4 131.7(3)
C1 Ti1 C30 113.7(3)
C27 Ti1 C30 59.3(3)
C5 Ti1 C30 95.7(3)
C2 Ti1 C30 150.7(3)
C31 Ti1 C30 34.2(2)
C28 Ti1 C30 56.3(3)
Ti2 Ti1 C30 56.51(17)
C3 Ti1 C30 145.8(2)
C29 Ti1 C30 33.8(2)
C4 Ti1 C30 111.9(2)
C34 Ti2 C8 151.3(3)
C34 Ti2 C30 37.7(2)
C8 Ti2 C30 156.7(3)
C34 Ti2 C33 36.9(3)
C8 Ti2 C33 143.2(3)
C30 Ti2 C33 59.5(3)
C34 Ti2 C7 116.3(3)
C8 Ti2 C7 35.7(3)
C30 Ti2 C7 134.5(3)
C33 Ti2 C7 128.7(3)
C34 Ti2 C4 151.1(3)
C8 Ti2 C4 36.5(2)
C30 Ti2 C4 122.6(3)
C33 Ti2 C4 169.9(3)
C7 Ti2 C4 58.1(3)
C34 Ti2 Ti1 101.52(19)
C8 Ti2 Ti1 98.5(2)
C30 Ti2 Ti1 64.1(2)
C33 Ti2 Ti1 115.0(2)
C7 Ti2 Ti1 113.14(19)
C4 Ti2 Ti1 62.26(19)
C34 Ti2 C6 100.2(3)
C8 Ti2 C6 59.7(3)
C30 Ti2 C6 102.7(3)
C33 Ti2 C6 131.7(3)
C7 Ti2 C6 34.4(2)
C4 Ti2 C6 58.4(3)
Ti1 Ti2 C6 89.04(19)
C34 Ti2 C32 60.4(3)
C8 Ti2 C32 140.4(3)
C30 Ti2 C32 58.8(3)
C33 Ti2 C32 34.1(3)
C7 Ti2 C32 156.9(3)
C4 Ti2 C32 136.8(3)
Ti1 Ti2 C32 89.44(19)
C6 Ti2 C32 159.7(3)
C34 Ti2 C31 60.4(3)
C8 Ti2 C31 148.1(3)
C30 Ti2 C31 35.0(2)
C33 Ti2 C31 57.3(3)
C7 Ti2 C31 167.2(2)
C4 Ti2 C31 117.9(2)
Ti1 Ti2 C31 58.19(17)
C6 Ti2 C31 132.9(2)
C32 Ti2 C31 34.5(2)
C34 Ti2 C5 116.2(3)
C8 Ti2 C5 59.9(3)
C30 Ti2 C5 96.9(2)
C33 Ti2 C5 152.8(3)
C7 Ti2 C5 57.2(2)
C4 Ti2 C5 35.2(2)
Ti1 Ti2 C5 56.96(17)
C6 Ti2 C5 34.6(2)
C32 Ti2 C5 145.8(2)
C31 Ti2 C5 111.9(2)

loop_
_geom_bond_atom_site_label_1
_geom_bond_atom_site_label_2
_geom_bond_distance
C1 C2 1.471(10)
C1 C5 1.486(10)
C1 Si1 1.871(7)
C1 Ti1 2.274(7)
C2 C3 1.414(10)
C2 Ti1 2.337(7)
C2 H003 0.9500
C3 C4 1.442(10)
C3 Ti1 2.454(7)
C3 H005 0.9500
C4 C5 1.463(10)
C4 C8 1.467(10)
C4 Ti2 2.375(7)
C4 Ti1 2.468(7)
C5 C6 1.449(10)
C5 Ti1 2.316(7)
C5 Ti2 2.456(8)
C6 C7 1.414(10)
C6 Ti2 2.419(7)
C6 H025 0.9500
C7 C8 1.429(10)
C7 Ti2 2.363(7)
C7 H013 0.9500
C8 Si2 1.881(8)
C8 Ti2 2.298(7)
C9 C10 1.547(10)
C9 C11 1.556(10)
C9 Si1 1.918(8)
C9 H049 1.0000
C10 H03J 0.9800
C10 H03K 0.9800
C10 H03L 0.9800
C11 H04M 0.9800
C11 H04N 0.9800
C11 H04O 0.9800
C12 C13 1.515(11)
C12 C14 1.538(11)
C12 Si1 1.925(8)
C12 H037 1.0000
C13 H05A 0.9800
C13 H05B 0.9800
C13 H05C 0.9800
C14 H03M 0.9800
C14 H03N 0.9800
C14 H03O 0.9800
C15 C17 1.532(11)
C15 C16 1.543(11)
C15 Si1 1.900(8)
C15 H009 1.0000
C16 H02J 0.9800
C16 H02K 0.9800
C16 H02L 0.9800
C17 H02M 0.9800
C17 H02N 0.9800
C17 H02O 0.9800
C18 C19 1.539(12)
C18 C20 1.544(12)
C18 Si2 1.903(8)
C18 H052 1.0000
C19 H04$ 0.9800
C19 H04V 0.9800
C19 H04W 0.9800
C20 H04S 0.9800
C20 H04T 0.9800
C20 H04U 0.9800
C21 C23 1.518(11)
C21 C22 1.545(11)
C21 Si2 1.906(9)
C21 H012 1.0000
C22 H02P 0.9800
C22 H02Q 0.9800
C22 H02R 0.9800
C23 H03D 0.9800
C23 H03E 0.9800
C23 H03F 0.9800
C24 C26 1.533(10)
C24 C25 1.552(11)
C24 Si2 1.917(8)
C24 H001 1.0000
C25 H02D 0.9800
C25 H02E 0.9800
C25 H02F 0.9800
C26 H03G 0.9800
C26 H03H 0.9800
C26 H03I 0.9800
C27 C28 1.439(11)
C27 C31 1.494(10)
C27 Si3 1.862(8)
C27 Ti1 2.284(7)
C28 C29 1.412(11)
C28 Ti1 2.389(7)
C28 H014 0.9500
C29 C30 1.444(10)
C29 Ti1 2.458(8)
C29 H031 0.9500
C30 C31 1.437(10)
C30 C34 1.485(10)
C30 Ti2 2.325(7)
C30 Ti1 2.508(8)
C31 C32 1.444(9)
C31 Ti1 2.353(7)
C31 Ti2 2.439(7)
C32 C33 1.397(11)
C32 Ti2 2.428(8)
C32 H030 0.9500
C33 C34 1.458(10)
C33 Ti2 2.335(7)
C33 H006 0.9500
C34 Si4 1.889(8)
C34 Ti2 2.274(8)
C35 C36 1.542(11)
C35 C37 1.544(11)
C35 Si3 1.905(8)
C35 H017 1.0000
C36 H03A 0.9800
C36 H03B 0.9800
C36 H03C 0.9800
C37 H02G 0.9800
C37 H02H 0.9800
C37 H02I 0.9800
C38 C39 1.534(11)
C38 C40 1.539(10)
C38 Si3 1.928(7)
C38 H010 1.0000
C39 H02S 0.9800
C39 H02T 0.9800
C39 H02U 0.9800
C40 H02A 0.9800
C40 H02B 0.9800
C40 H02C 0.9800
C41 C43 1.551(11)
C41 C42 1.564(11)
C41 Si3 1.887(8)
C41 H040 1.0000
C42 H04D 0.9800
C42 H04E 0.9800
C42 H04F 0.9800
C43 H04J 0.9800
C43 H04K 0.9800
C43 H04L 0.9800
C44 C45 1.537(10)
C44 C46 1.553(11)
C44 Si4 1.897(8)
C44 H038 1.0000
C45 H04G 0.9800
C45 H04H 0.9800
C45 H04I 0.9800
C46 H04A 0.9800
C46 H04B 0.9800
C46 H04C 0.9800
C47 C49 1.519(11)
C47 C48 1.531(11)
C47 Si4 1.908(8)
C47 H039 1.0000
C48 H04P 0.9800
C48 H04Q 0.9800
C48 H04R 0.9800
C49 H05D 0.9800
C49 H05E 0.9800
C49 H05F 0.9800
C50 C52 1.564(11)
C50 C51 1.567(11)
C50 Si4 1.902(8)
C50 H002 1.0000
C51 H01D 0.9800
C51 H01E 0.9800
C51 H01F 0.9800
C52 H01A 0.9800
C52 H01B 0.9800
C52 H01C 0.9800
Ti1 Ti2 2.399(2)

loop_
_geom_torsion_atom_site_label_1
_geom_torsion_atom_site_label_2
_geom_torsion_atom_site_label_3
_geom_torsion_atom_site_label_4
_geom_torsion
C5 C1 C2 C3 1.4(8)
Si1 C1 C2 C3 157.7(5)
Ti1 C1 C2 C3 -66.1(5)
C5 C1 C2 Ti1 67.5(4)
Si1 C1 C2 Ti1 -136.2(5)
C1 C2 C3 C4 -1.9(8)
Ti1 C2 C3 C4 -62.9(5)
C1 C2 C3 Ti1 61.0(5)
C2 C3 C4 C5 1.6(8)
Ti1 C3 C4 C5 -58.1(5)
C2 C3 C4 C8 -169.0(9)
Ti1 C3 C4 C8 131.3(11)
C2 C3 C4 Ti2 85.5(7)
Ti1 C3 C4 Ti2 25.8(5)
C2 C3 C4 Ti1 59.7(5)
C3 C4 C5 C6 -173.7(6)
C8 C4 C5 C6 0.5(8)
Ti2 C4 C5 C6 61.9(5)
Ti1 C4 C5 C6 124.4(5)
C3 C4 C5 C1 -0.7(8)
C8 C4 C5 C1 173.5(6)
Ti2 C4 C5 C1 -125.2(5)
Ti1 C4 C5 C1 -62.6(5)
C3 C4 C5 Ti1 61.9(5)
C8 C4 C5 Ti1 -123.8(5)
Ti2 C4 C5 Ti1 -62.53(16)
C3 C4 C5 Ti2 124.4(5)
C8 C4 C5 Ti2 -61.3(5)
Ti1 C4 C5 Ti2 62.53(16)
C2 C1 C5 C6 168.7(9)
Si1 C1 C5 C6 17.5(14)
Ti1 C1 C5 C6 -123.0(10)
C2 C1 C5 C4 -0.4(8)
Si1 C1 C5 C4 -151.5(6)
Ti1 C1 C5 C4 67.9(5)
C2 C1 C5 Ti1 -68.3(4)
Si1 C1 C5 Ti1 140.6(7)
C2 C1 C5 Ti2 -79.9(7)
Si1 C1 C5 Ti2 129.0(6)
Ti1 C1 C5 Ti2 -11.6(5)
C4 C5 C6 C7 2.5(8)
C1 C5 C6 C7 -166.7(9)
Ti1 C5 C6 C7 89.8(7)
Ti2 C5 C6 C7 63.1(5)
C4 C5 C6 Ti2 -60.6(5)
C1 C5 C6 Ti2 130.1(10)
Ti1 C5 C6 Ti2 26.6(5)
C5 C6 C7 C8 -4.9(8)
Ti2 C6 C7 C8 60.5(5)
C5 C6 C7 Ti2 -65.4(5)
C6 C7 C8 C4 5.1(8)
Ti2 C7 C8 C4 68.9(5)
C6 C7 C8 Si2 173.8(5)
Ti2 C7 C8 Si2 -122.5(6)
C6 C7 C8 Ti2 -63.7(5)
C3 C4 C8 C7 167.1(10)
C5 C4 C8 C7 -3.4(8)
Ti2 C4 C8 C7 -68.9(5)
Ti1 C4 C8 C7 -77.7(8)
C3 C4 C8 Si2 -0.8(14)
C5 C4 C8 Si2 -171.3(5)
Ti2 C4 C8 Si2 123.2(6)
Ti1 C4 C8 Si2 114.4(6)
C3 C4 C8 Ti2 -124.0(11)
C5 C4 C8 Ti2 65.5(5)
Ti1 C4 C8 Ti2 -8.8(5)
C31 C27 C28 C29 4.7(8)
Si3 C27 C28 C29 169.3(5)
Ti1 C27 C28 C29 -64.1(5)
C31 C27 C28 Ti1 68.8(4)
Si3 C27 C28 Ti1 -126.6(6)
C27 C28 C29 C30 -6.6(9)
Ti1 C28 C29 C30 -66.1(5)
C27 C28 C29 Ti1 59.4(5)
C28 C29 C30 C31 5.8(8)
Ti1 C29 C30 C31 -57.3(5)
C28 C29 C30 C34 -167.1(10)
Ti1 C29 C30 C34 129.8(11)
C28 C29 C30 Ti2 91.5(7)
Ti1 C29 C30 Ti2 28.4(5)
C28 C29 C30 Ti1 63.1(5)
C29 C30 C31 C32 -176.5(6)
C34 C30 C31 C32 -1.0(8)
Ti2 C30 C31 C32 61.5(5)
Ti1 C30 C31 C32 123.5(5)
C29 C30 C31 C27 -2.9(8)
C34 C30 C31 C27 172.7(6)
Ti2 C30 C31 C27 -124.9(5)
Ti1 C30 C31 C27 -62.8(5)
C29 C30 C31 Ti1 60.0(5)
C34 C30 C31 Ti1 -124.5(5)
Ti2 C30 C31 Ti1 -62.05(15)
C29 C30 C31 Ti2 122.0(6)
C34 C30 C31 Ti2 -62.5(5)
Ti1 C30 C31 Ti2 62.05(15)
C28 C27 C31 C30 -1.0(8)
Si3 C27 C31 C30 -165.3(6)
Ti1 C27 C31 C30 69.5(5)
C28 C27 C31 C32 169.0(9)
Si3 C27 C31 C32 4.7(14)
Ti1 C27 C31 C32 -120.5(10)
C28 C27 C31 Ti1 -70.5(5)
Si3 C27 C31 Ti1 125.2(6)
C28 C27 C31 Ti2 -77.5(7)
Si3 C27 C31 Ti2 118.2(6)
Ti1 C27 C31 Ti2 -7.0(5)
C30 C31 C32 C33 2.4(8)
C27 C31 C32 C33 -167.7(9)
Ti1 C31 C32 C33 91.3(7)
Ti2 C31 C32 C33 61.3(5)
C30 C31 C32 Ti2 -58.9(5)
C27 C31 C32 Ti2 131.1(10)
Ti1 C31 C32 Ti2 30.1(5)
C31 C32 C33 C34 -3.0(8)
Ti2 C32 C33 C34 60.8(5)
C31 C32 C33 Ti2 -63.8(5)
C32 C33 C34 C30 2.3(8)
Ti2 C33 C34 C30 67.5(5)
C32 C33 C34 Si4 148.2(5)
Ti2 C33 C34 Si4 -146.6(5)
C32 C33 C34 Ti2 -65.2(5)
C31 C30 C34 C33 -0.7(8)
C29 C30 C34 C33 172.1(10)
Ti2 C30 C34 C33 -68.1(5)
Ti1 C30 C34 C33 -75.8(7)
C31 C30 C34 Si4 -140.3(6)
C29 C30 C34 Si4 32.5(15)
Ti2 C30 C34 Si4 152.4(6)
Ti1 C30 C34 Si4 144.6(5)
C31 C30 C34 Ti2 67.3(5)
C29 C30 C34 Ti2 -119.8(11)
Ti1 C30 C34 Ti2 -7.7(5)
C2 C1 Si1 C15 -79.5(6)
C5 C1 Si1 C15 68.1(8)
Ti1 C1 Si1 C15 -176.8(5)
C2 C1 Si1 C9 157.0(5)
C5 C1 Si1 C9 -55.5(8)
Ti1 C1 Si1 C9 59.7(7)
C2 C1 Si1 C12 35.3(6)
C5 C1 Si1 C12 -177.1(7)
Ti1 C1 Si1 C12 -62.0(6)
C17 C15 Si1 C1 -68.1(7)
C16 C15 Si1 C1 56.6(7)
C17 C15 Si1 C9 58.5(7)
C16 C15 Si1 C9 -176.8(6)
C17 C15 Si1 C12 177.7(6)
C16 C15 Si1 C12 -57.6(7)
C10 C9 Si1 C1 161.9(5)
C11 C9 Si1 C1 35.2(7)
C10 C9 Si1 C15 41.0(7)
C11 C9 Si1 C15 -85.6(6)
C10 C9 Si1 C12 -77.5(6)
C11 C9 Si1 C12 155.9(5)
C13 C12 Si1 C1 -171.2(6)
C14 C12 Si1 C1 61.2(7)
C13 C12 Si1 C15 -57.7(7)
C14 C12 Si1 C15 174.7(6)
C13 C12 Si1 C9 62.8(7)
C14 C12 Si1 C9 -64.7(7)
C7 C8 Si2 C18 -91.8(7)
C4 C8 Si2 C18 74.1(7)
Ti2 C8 Si2 C18 173.0(4)
C7 C8 Si2 C21 149.1(6)
C4 C8 Si2 C21 -45.1(7)
Ti2 C8 Si2 C21 53.8(6)
C7 C8 Si2 C24 25.1(7)
C4 C8 Si2 C24 -169.1(6)
Ti2 C8 Si2 C24 -70.2(5)
C19 C18 Si2 C8 55.2(7)
C20 C18 Si2 C8 -68.5(8)
C19 C18 Si2 C21 174.0(6)
C20 C18 Si2 C21 50.4(8)
C19 C18 Si2 C24 -60.9(7)
C20 C18 Si2 C24 175.5(7)
C23 C21 Si2 C8 178.1(7)
C22 C21 Si2 C8 -53.6(7)
C23 C21 Si2 C18 58.1(8)
C22 C21 Si2 C18 -173.6(6)
C23 C21 Si2 C24 -62.9(8)
C22 C21 Si2 C24 65.4(7)
C26 C24 Si2 C8 -164.8(6)
C25 C24 Si2 C8 65.6(7)
C26 C24 Si2 C18 -46.4(7)
C25 C24 Si2 C18 -176.0(6)
C26 C24 Si2 C21 75.1(7)
C25 C24 Si2 C21 -54.5(7)
C28 C27 Si3 C41 -99.7(7)
C31 C27 Si3 C41 61.4(7)
Ti1 C27 Si3 C41 159.7(4)
C28 C27 Si3 C35 140.8(6)
C31 C27 Si3 C35 -58.1(7)
Ti1 C27 Si3 C35 40.2(5)
C28 C27 Si3 C38 17.3(8)
C31 C27 Si3 C38 178.4(6)
Ti1 C27 Si3 C38 -83.3(5)
C43 C41 Si3 C27 -65.0(7)
C42 C41 Si3 C27 61.3(7)
C43 C41 Si3 C35 51.4(7)
C42 C41 Si3 C35 177.7(6)
C43 C41 Si3 C38 176.7(6)
C42 C41 Si3 C38 -57.0(7)
C36 C35 Si3 C27 -170.0(6)
C37 C35 Si3 C27 -42.2(7)
C36 C35 Si3 C41 71.5(7)
C37 C35 Si3 C41 -160.7(6)
C36 C35 Si3 C38 -49.7(7)
C37 C35 Si3 C38 78.1(7)
C39 C38 Si3 C27 70.2(7)
C40 C38 Si3 C27 -162.4(5)
C39 C38 Si3 C41 -171.4(6)
C40 C38 Si3 C41 -44.0(7)
C39 C38 Si3 C35 -48.2(7)
C40 C38 Si3 C35 79.2(6)
C33 C34 Si4 C44 166.1(5)
C30 C34 Si4 C44 -58.3(8)
Ti2 C34 Si4 C44 65.9(8)
C33 C34 Si4 C50 38.3(6)
C30 C34 Si4 C50 174.0(7)
Ti2 C34 Si4 C50 -61.8(8)
C33 C34 Si4 C47 -76.9(6)
C30 C34 Si4 C47 58.8(8)
Ti2 C34 Si4 C47 -177.1(6)
C45 C44 Si4 C34 -78.4(6)
C46 C44 Si4 C34 155.2(5)
C45 C44 Si4 C50 46.5(7)
C46 C44 Si4 C50 -79.9(6)
C45 C44 Si4 C47 164.5(6)
C46 C44 Si4 C47 38.1(7)
C52 C50 Si4 C34 -175.3(6)
C51 C50 Si4 C34 54.1(7)
C52 C50 Si4 C44 57.5(7)
C51 C50 Si4 C44 -73.2(7)
C52 C50 Si4 C47 -60.2(7)
C51 C50 Si4 C47 169.1(6)
C49 C47 Si4 C34 66.7(7)
C48 C47 Si4 C34 -59.0(7)
C49 C47 Si4 C44 -172.1(6)
C48 C47 Si4 C44 62.2(7)
C49 C47 Si4 C50 -49.7(7)
C48 C47 Si4 C50 -175.4(6)
C2 C1 Ti1 C27 -114.3(6)
C5 C1 Ti1 C27 136.5(5)
Si1 C1 Ti1 C27 0.5(10)
C2 C1 Ti1 C5 109.2(6)
Si1 C1 Ti1 C5 -136.0(8)
C5 C1 Ti1 C2 -109.2(6)
Si1 C1 Ti1 C2 114.8(7)
C2 C1 Ti1 C31 170.2(4)
C5 C1 Ti1 C31 61.1(6)
Si1 C1 Ti1 C31 -75.0(7)
C2 C1 Ti1 C28 -121.8(4)
C5 C1 Ti1 C28 129.0(4)
Si1 C1 Ti1 C28 -7.0(7)
C2 C1 Ti1 Ti2 118.5(4)
C5 C1 Ti1 Ti2 9.3(4)
Si1 C1 Ti1 Ti2 -126.7(5)
C2 C1 Ti1 C3 34.1(4)
C5 C1 Ti1 C3 -75.1(4)
Si1 C1 Ti1 C3 148.9(7)
C2 C1 Ti1 C29 -152.9(4)
C5 C1 Ti1 C29 98.0(4)
Si1 C1 Ti1 C29 -38.1(6)
C2 C1 Ti1 C4 73.2(4)
C5 C1 Ti1 C4 -35.9(4)
Si1 C1 Ti1 C4 -172.0(7)
C2 C1 Ti1 C30 176.2(4)
C5 C1 Ti1 C30 67.0(5)
Si1 C1 Ti1 C30 -69.0(6)
C28 C27 Ti1 C1 -11.8(8)
C31 C27 Ti1 C1 -121.8(6)
Si3 C27 Ti1 C1 113.2(6)
C28 C27 Ti1 C5 74.5(8)
C31 C27 Ti1 C5 -35.5(8)
Si3 C27 Ti1 C5 -160.5(5)
C28 C27 Ti1 C2 -82.0(6)
C31 C27 Ti1 C2 168.0(4)
Si3 C27 Ti1 C2 42.9(7)
C28 C27 Ti1 C31 109.9(6)
Si3 C27 Ti1 C31 -125.1(7)
C31 C27 Ti1 C28 -109.9(6)
Si3 C27 Ti1 C28 125.0(7)
C28 C27 Ti1 Ti2 115.5(4)
C31 C27 Ti1 Ti2 5.6(4)
Si3 C27 Ti1 Ti2 -119.5(4)
C28 C27 Ti1 C3 -141.8(5)
C31 C27 Ti1 C3 108.3(5)
Si3 C27 Ti1 C3 -16.8(7)
C28 C27 Ti1 C29 34.2(4)
C31 C27 Ti1 C29 -75.8(4)
Si3 C27 Ti1 C29 159.1(6)
C28 C27 Ti1 C4 155.1(5)
C31 C27 Ti1 C4 45.2(7)
Si3 C27 Ti1 C4 -79.9(7)
C28 C27 Ti1 C30 73.7(5)
C31 C27 Ti1 C30 -36.3(4)
Si3 C27 Ti1 C30 -161.3(6)
C6 C5 Ti1 C1 140.4(9)
C4 C5 Ti1 C1 -117.4(6)
Ti2 C5 Ti1 C1 169.6(5)
C6 C5 Ti1 C27 17.6(11)
C4 C5 Ti1 C27 119.8(6)
C1 C5 Ti1 C27 -122.8(6)
Ti2 C5 Ti1 C27 46.9(7)
C6 C5 Ti1 C2 -178.1(8)
C4 C5 Ti1 C2 -75.9(4)
C1 C5 Ti1 C2 41.5(4)
Ti2 C5 Ti1 C2 -148.9(3)
C6 C5 Ti1 C31 -6.7(8)
C4 C5 Ti1 C31 95.5(4)
C1 C5 Ti1 C31 -147.0(4)
Ti2 C5 Ti1 C31 22.6(3)
C6 C5 Ti1 C28 66.9(8)
C4 C5 Ti1 C28 169.1(4)
C1 C5 Ti1 C28 -73.5(5)
Ti2 C5 Ti1 C28 96.2(3)
C6 C5 Ti1 Ti2 -29.3(6)
C4 C5 Ti1 Ti2 72.9(4)
C1 C5 Ti1 Ti2 -169.6(5)
C6 C5 Ti1 C3 -137.9(8)
C4 C5 Ti1 C3 -35.7(4)
C1 C5 Ti1 C3 81.7(4)
Ti2 C5 Ti1 C3 -108.7(3)
C6 C5 Ti1 C29 52.1(7)
C4 C5 Ti1 C29 154.3(4)
C1 C5 Ti1 C29 -88.3(4)
Ti2 C5 Ti1 C29 81.3(2)
C6 C5 Ti1 C4 -102.2(8)
C1 C5 Ti1 C4 117.4(6)
Ti2 C5 Ti1 C4 -72.9(4)
C6 C5 Ti1 C30 18.3(7)
C4 C5 Ti1 C30 120.5(4)
C1 C5 Ti1 C30 -122.1(4)
Ti2 C5 Ti1 C30 47.6(2)
C3 C2 Ti1 C1 119.7(6)
C3 C2 Ti1 C27 -113.8(5)
C1 C2 Ti1 C27 126.5(5)
C3 C2 Ti1 C5 77.5(5)
C1 C2 Ti1 C5 -42.2(4)
C3 C2 Ti1 C31 -15(2)
C1 C2 Ti1 C31 -134.7(19)
C3 C2 Ti1 C28 -160.7(4)
C1 C2 Ti1 C28 79.6(5)
C3 C2 Ti1 Ti2 47.0(5)
C1 C2 Ti1 Ti2 -72.7(4)
C1 C2 Ti1 C3 -119.7(6)
C3 C2 Ti1 C29 155.6(4)
C1 C2 Ti1 C29 35.9(5)
C3 C2 Ti1 C4 35.8(4)
C1 C2 Ti1 C4 -83.9(4)
C3 C2 Ti1 C30 112.6(6)
C1 C2 Ti1 C30 -7.1(7)
C30 C31 Ti1 C1 9.8(7)
C32 C31 Ti1 C1 -94.8(8)
C27 C31 Ti1 C1 124.9(5)
Ti2 C31 Ti1 C1 -61.3(5)
C30 C31 Ti1 C27 -115.2(6)
C32 C31 Ti1 C27 140.3(9)
Ti2 C31 Ti1 C27 173.7(4)
C30 C31 Ti1 C5 48.3(5)
C32 C31 Ti1 C5 -56.2(7)
C27 C31 Ti1 C5 163.5(4)
Ti2 C31 Ti1 C5 -22.8(3)
C30 C31 Ti1 C2 136.5(19)
C32 C31 Ti1 C2 32(2)
C27 C31 Ti1 C2 -108(2)
Ti2 C31 Ti1 C2 65(2)
C30 C31 Ti1 C28 -75.1(4)
C32 C31 Ti1 C28 -179.6(8)
C27 C31 Ti1 C28 40.1(4)
Ti2 C31 Ti1 C28 -146.2(3)
C30 C31 Ti1 Ti2 71.1(4)
C32 C31 Ti1 Ti2 -33.4(6)
C27 C31 Ti1 Ti2 -173.7(4)
C30 C31 Ti1 C3 123.7(4)
C32 C31 Ti1 C3 19.2(9)
C27 C31 Ti1 C3 -121.1(5)
Ti2 C31 Ti1 C3 52.6(4)
C30 C31 Ti1 C29 -35.0(4)
C32 C31 Ti1 C29 -139.5(7)
C27 C31 Ti1 C29 80.2(4)
Ti2 C31 Ti1 C29 -106.1(3)
C30 C31 Ti1 C4 88.9(4)
C32 C31 Ti1 C4 -15.6(7)
C27 C31 Ti1 C4 -155.9(4)
Ti2 C31 Ti1 C4 17.8(3)
C32 C31 Ti1 C30 -104.5(8)
C27 C31 Ti1 C30 115.2(6)
Ti2 C31 Ti1 C30 -71.1(4)
C29 C28 Ti1 C1 -66.7(5)
C27 C28 Ti1 C1 173.4(4)
C29 C28 Ti1 C27 119.9(6)
C29 C28 Ti1 C5 -26.9(6)
C27 C28 Ti1 C5 -146.8(4)
C29 C28 Ti1 C2 -107.1(5)
C27 C28 Ti1 C2 133.0(4)
C29 C28 Ti1 C31 77.8(5)
C27 C28 Ti1 C31 -42.2(4)
C29 C28 Ti1 Ti2 45.8(5)
C27 C28 Ti1 Ti2 -74.1(5)
C29 C28 Ti1 C3 -136.4(7)
C27 C28 Ti1 C3 103.7(7)
C27 C28 Ti1 C29 -119.9(7)
C29 C28 Ti1 C4 -0.8(13)
C27 C28 Ti1 C4 -120.8(10)
C29 C28 Ti1 C30 37.0(4)
C27 C28 Ti1 C30 -83.0(5)
C2 C3 Ti1 C1 -37.0(4)
C4 C3 Ti1 C1 81.2(4)
C2 C3 Ti1 C27 116.0(5)
C4 C3 Ti1 C27 -125.8(5)
C2 C3 Ti1 C5 -81.1(5)
C4 C3 Ti1 C5 37.2(4)
C4 C3 Ti1 C2 118.3(6)
C2 C3 Ti1 C31 177.1(4)
C4 C3 Ti1 C31 -64.6(6)
C2 C3 Ti1 C28 43.5(9)
C4 C3 Ti1 C28 161.8(7)
C2 C3 Ti1 Ti2 -138.5(4)
C4 C3 Ti1 Ti2 -20.2(4)
C2 C3 Ti1 C29 -55.0(8)
C4 C3 Ti1 C29 63.2(8)
C2 C3 Ti1 C4 -118.3(6)
C2 C3 Ti1 C30 -126.6(5)
C4 C3 Ti1 C30 -8.3(7)
C28 C29 Ti1 C1 121.9(5)
C30 C29 Ti1 C1 -122.2(4)
C28 C29 Ti1 C27 -36.1(4)
C30 C29 Ti1 C27 79.8(5)
C28 C29 Ti1 C5 160.0(5)
C30 C29 Ti1 C5 -84.1(5)
C28 C29 Ti1 C2 101.0(5)
C30 C29 Ti1 C2 -143.1(4)
C28 C29 Ti1 C31 -80.4(5)
C30 C29 Ti1 C31 35.5(4)
C30 C29 Ti1 C28 115.9(7)
C28 C29 Ti1 Ti2 -138.4(4)
C30 C29 Ti1 Ti2 -22.5(4)
C28 C29 Ti1 C3 137.7(6)
C30 C29 Ti1 C3 -106.4(7)
C28 C29 Ti1 C4 179.7(4)
C30 C29 Ti1 C4 -64.4(5)
C28 C29 Ti1 C30 -115.9(7)
C3 C4 Ti1 C1 -79.2(4)
C5 C4 Ti1 C1 38.3(4)
C8 C4 Ti1 C1 134.3(8)
Ti2 C4 Ti1 C1 124.8(3)
C3 C4 Ti1 C27 108.5(6)
C5 C4 Ti1 C27 -134.0(6)
C8 C4 Ti1 C27 -38.0(10)
Ti2 C4 Ti1 C27 -47.6(6)
C3 C4 Ti1 C5 -117.5(6)
C8 C4 Ti1 C5 96.0(8)
Ti2 C4 Ti1 C5 86.5(4)
C3 C4 Ti1 C2 -35.9(4)
C5 C4 Ti1 C2 81.6(4)
C8 C4 Ti1 C2 177.6(8)
Ti2 C4 Ti1 C2 168.0(3)
C3 C4 Ti1 C31 137.7(4)
C5 C4 Ti1 C31 -104.9(4)
C8 C4 Ti1 C31 -8.9(7)
Ti2 C4 Ti1 C31 -18.4(3)
C3 C4 Ti1 C28 -151.7(9)
C5 C4 Ti1 C28 -34.2(12)
C8 C4 Ti1 C28 61.8(13)
Ti2 C4 Ti1 C28 52.2(10)
C3 C4 Ti1 Ti2 156.1(5)
C5 C4 Ti1 Ti2 -86.5(4)
C8 C4 Ti1 Ti2 9.6(6)
C5 C4 Ti1 C3 117.5(6)
C8 C4 Ti1 C3 -146.5(9)
Ti2 C4 Ti1 C3 -156.1(5)
C3 C4 Ti1 C29 -152.3(4)
C5 C4 Ti1 C29 -34.8(5)
C8 C4 Ti1 C29 61.2(8)
Ti2 C4 Ti1 C29 51.6(3)
C3 C4 Ti1 C30 175.0(4)
C5 C4 Ti1 C30 -67.6(4)
C8 C4 Ti1 C30 28.4(7)
Ti2 C4 Ti1 C30 18.9(3)
C31 C30 Ti1 C1 -174.3(4)
C29 C30 Ti1 C1 66.4(5)
C34 C30 Ti1 C1 -78.0(7)
Ti2 C30 Ti1 C1 -86.4(2)
C31 C30 Ti1 C27 39.9(4)
C29 C30 Ti1 C27 -79.4(5)
C34 C30 Ti1 C27 136.2(7)
Ti2 C30 Ti1 C27 127.8(3)
C31 C30 Ti1 C5 -139.8(4)
C29 C30 Ti1 C5 100.9(5)
C34 C30 Ti1 C5 -43.5(7)
Ti2 C30 Ti1 C5 -51.9(2)
C31 C30 Ti1 C2 -169.6(5)
C29 C30 Ti1 C2 71.1(6)
C34 C30 Ti1 C2 -73.3(8)
Ti2 C30 Ti1 C2 -81.7(5)
C29 C30 Ti1 C31 -119.3(6)
C34 C30 Ti1 C31 96.3(8)
Ti2 C30 Ti1 C31 87.9(4)
C31 C30 Ti1 C28 82.3(4)
C29 C30 Ti1 C28 -37.0(4)
C34 C30 Ti1 C28 178.6(8)
Ti2 C30 Ti1 C28 170.2(3)
C31 C30 Ti1 Ti2 -87.9(4)
C29 C30 Ti1 Ti2 152.8(5)
C34 C30 Ti1 Ti2 8.4(6)
C31 C30 Ti1 C3 -102.2(5)
C29 C30 Ti1 C3 138.5(5)
C34 C30 Ti1 C3 -5.9(9)
Ti2 C30 Ti1 C3 -14.3(5)
C31 C30 Ti1 C29 119.3(6)
C34 C30 Ti1 C29 -144.4(9)
Ti2 C30 Ti1 C29 -152.8(5)
C31 C30 Ti1 C4 -107.2(4)
C29 C30 Ti1 C4 133.5(4)
C34 C30 Ti1 C4 -10.9(7)
Ti2 C30 Ti1 C4 -19.3(3)
C33 C34 Ti2 C8 -110.0(6)
C30 C34 Ti2 C8 139.9(5)
Si4 C34 Ti2 C8 2.3(11)
C33 C34 Ti2 C30 110.1(6)
Si4 C34 Ti2 C30 -137.5(9)
C30 C34 Ti2 C33 -110.1(6)
Si4 C34 Ti2 C33 112.4(8)
C33 C34 Ti2 C7 -120.2(4)
C30 C34 Ti2 C7 129.7(4)
Si4 C34 Ti2 C7 -7.8(8)
C33 C34 Ti2 C4 168.6(5)
C30 C34 Ti2 C4 58.6(7)
Si4 C34 Ti2 C4 -79.0(9)
C33 C34 Ti2 Ti1 116.5(4)
C30 C34 Ti2 Ti1 6.5(4)
Si4 C34 Ti2 Ti1 -131.1(7)
C33 C34 Ti2 C6 -152.3(4)
C30 C34 Ti2 C6 97.6(4)
Si4 C34 Ti2 C6 -40.0(7)
C33 C34 Ti2 C32 33.9(4)
C30 C34 Ti2 C32 -76.2(4)
Si4 C34 Ti2 C32 146.3(8)
C33 C34 Ti2 C31 73.8(4)
C30 C34 Ti2 C31 -36.3(4)
Si4 C34 Ti2 C31 -173.8(8)
C33 C34 Ti2 C5 175.2(4)
C30 C34 Ti2 C5 65.1(5)
Si4 C34 Ti2 C5 -72.4(7)
C7 C8 Ti2 C34 -15.7(7)
C4 C8 Ti2 C34 -126.7(6)
Si2 C8 Ti2 C34 106.0(6)
C7 C8 Ti2 C30 78.7(8)
C4 C8 Ti2 C30 -32.3(9)
Si2 C8 Ti2 C30 -159.6(5)
C7 C8 Ti2 C33 -85.9(6)
C4 C8 Ti2 C33 163.1(5)
Si2 C8 Ti2 C33 35.8(8)
C4 C8 Ti2 C7 -111.0(6)
Si2 C8 Ti2 C7 121.7(7)
C7 C8 Ti2 C4 111.0(6)
Si2 C8 Ti2 C4 -127.3(7)
C7 C8 Ti2 Ti1 118.2(4)
C4 C8 Ti2 Ti1 7.2(4)
Si2 C8 Ti2 Ti1 -120.1(4)
C7 C8 Ti2 C6 34.4(4)
C4 C8 Ti2 C6 -76.6(5)
Si2 C8 Ti2 C6 156.1(6)
C7 C8 Ti2 C32 -142.2(5)
C4 C8 Ti2 C32 106.8(5)
Si2 C8 Ti2 C32 -20.6(7)
C7 C8 Ti2 C31 158.0(5)
C4 C8 Ti2 C31 47.0(7)
Si2 C8 Ti2 C31 -80.3(6)
C7 C8 Ti2 C5 74.6(4)
C4 C8 Ti2 C5 -36.4(4)
Si2 C8 Ti2 C5 -163.7(6)
C31 C30 Ti2 C34 -116.2(6)
C29 C30 Ti2 C34 141.4(9)
Ti1 C30 Ti2 C34 172.9(5)
C31 C30 Ti2 C8 115.3(7)
C29 C30 Ti2 C8 12.9(12)
C34 C30 Ti2 C8 -128.5(7)
Ti1 C30 Ti2 C8 44.4(7)
C31 C30 Ti2 C33 -75.4(5)
C29 C30 Ti2 C33 -177.8(8)
C34 C30 Ti2 C33 40.8(4)
Ti1 C30 Ti2 C33 -146.2(3)
C31 C30 Ti2 C7 168.6(4)
C29 C30 Ti2 C7 66.2(8)
C34 C30 Ti2 C7 -75.2(5)
Ti1 C30 Ti2 C7 97.8(3)
C31 C30 Ti2 C4 93.1(5)
C29 C30 Ti2 C4 -9.3(8)
C34 C30 Ti2 C4 -150.7(4)
Ti1 C30 Ti2 C4 22.2(3)
C31 C30 Ti2 Ti1 70.9(4)
C29 C30 Ti2 Ti1 -31.5(6)
C34 C30 Ti2 Ti1 -172.9(5)
C31 C30 Ti2 C6 153.5(4)
C29 C30 Ti2 C6 51.1(7)
C34 C30 Ti2 C6 -90.3(4)
Ti1 C30 Ti2 C6 82.6(2)
C31 C30 Ti2 C32 -35.5(4)
C29 C30 Ti2 C32 -137.9(8)
C34 C30 Ti2 C32 80.7(5)
Ti1 C30 Ti2 C32 -106.3(3)
C29 C30 Ti2 C31 -102.4(8)
C34 C30 Ti2 C31 116.2(6)
Ti1 C30 Ti2 C31 -70.9(4)
C31 C30 Ti2 C5 118.9(4)
C29 C30 Ti2 C5 16.5(7)
C34 C30 Ti2 C5 -124.9(4)
Ti1 C30 Ti2 C5 48.0(2)
C32 C33 Ti2 C34 120.1(6)
C32 C33 Ti2 C8 -108.7(5)
C34 C33 Ti2 C8 131.2(5)
C32 C33 Ti2 C30 78.3(5)
C34 C33 Ti2 C30 -41.8(4)
C32 C33 Ti2 C7 -156.8(4)
C34 C33 Ti2 C7 83.0(5)
C32 C33 Ti2 C4 -26.9(17)
C34 C33 Ti2 C4 -147.0(14)
C32 C33 Ti2 Ti1 44.9(5)
C34 C33 Ti2 Ti1 -75.3(4)
C32 C33 Ti2 C6 157.8(4)
C34 C33 Ti2 C6 37.7(6)
C34 C33 Ti2 C32 -120.1(6)
C32 C33 Ti2 C31 37.1(4)
C34 C33 Ti2 C31 -83.1(4)
C32 C33 Ti2 C5 110.7(6)
C34 C33 Ti2 C5 -9.4(8)
C6 C7 Ti2 C34 -68.1(5)
C8 C7 Ti2 C34 171.7(4)
C6 C7 Ti2 C8 120.3(7)
C6 C7 Ti2 C30 -26.8(6)
C8 C7 Ti2 C30 -147.1(4)
C6 C7 Ti2 C33 -109.7(5)
C8 C7 Ti2 C33 130.0(4)
C6 C7 Ti2 C4 79.4(5)
C8 C7 Ti2 C4 -40.9(4)
C6 C7 Ti2 Ti1 48.9(5)
C8 C7 Ti2 Ti1 -71.3(4)
C8 C7 Ti2 C6 -120.3(7)
C6 C7 Ti2 C32 -143.9(7)
C8 C7 Ti2 C32 95.9(8)
C6 C7 Ti2 C31 4.0(14)
C8 C7 Ti2 C31 -116.2(12)
C6 C7 Ti2 C5 37.5(4)
C8 C7 Ti2 C5 -82.8(5)
C3 C4 Ti2 C34 -89.6(8)
C5 C4 Ti2 C34 10.3(8)
C8 C4 Ti2 C34 127.2(6)
Ti1 C4 Ti2 C34 -60.9(6)
C3 C4 Ti2 C8 143.1(9)
C5 C4 Ti2 C8 -117.0(6)
Ti1 C4 Ti2 C8 171.9(5)
C3 C4 Ti2 C30 -51.4(7)
C5 C4 Ti2 C30 48.5(5)
C8 C4 Ti2 C30 165.5(4)
Ti1 C4 Ti2 C30 -22.6(3)
C3 C4 Ti2 C33 47.8(18)
C5 C4 Ti2 C33 147.7(14)
C8 C4 Ti2 C33 -95.3(15)
Ti1 C4 Ti2 C33 76.6(15)
C3 C4 Ti2 C7 -177.0(7)
C5 C4 Ti2 C7 -77.1(4)
C8 C4 Ti2 C7 39.9(4)
Ti1 C4 Ti2 C7 -148.2(3)
C3 C4 Ti2 Ti1 -28.8(6)
C5 C4 Ti2 Ti1 71.1(4)
C8 C4 Ti2 Ti1 -171.9(5)
C3 C4 Ti2 C6 -136.3(7)
C5 C4 Ti2 C6 -36.4(4)
C8 C4 Ti2 C6 80.5(5)
Ti1 C4 Ti2 C6 -107.6(3)
C3 C4 Ti2 C32 26.1(8)
C5 C4 Ti2 C32 126.0(4)
C8 C4 Ti2 C32 -117.0(5)
Ti1 C4 Ti2 C32 54.9(4)
C3 C4 Ti2 C31 -11.0(7)
C5 C4 Ti2 C31 88.9(4)
C8 C4 Ti2 C31 -154.1(4)
Ti1 C4 Ti2 C31 17.8(3)
C3 C4 Ti2 C5 -99.9(7)
C8 C4 Ti2 C5 117.0(6)
Ti1 C4 Ti2 C5 -71.1(4)
C1 Ti1 Ti2 C34 107.5(3)
C27 Ti1 Ti2 C34 -47.9(3)
C5 Ti1 Ti2 C34 113.9(3)
C2 Ti1 Ti2 C34 143.3(3)
C31 Ti1 Ti2 C34 -44.0(3)
C28 Ti1 Ti2 C34 -13.2(3)
C3 Ti1 Ti2 C34 167.6(3)
C29 Ti1 Ti2 C34 10.4(3)
C4 Ti1 Ti2 C34 154.5(3)
C30 Ti1 Ti2 C34 -4.4(3)
C1 Ti1 Ti2 C8 -51.9(3)
C27 Ti1 Ti2 C8 152.7(3)
C5 Ti1 Ti2 C8 -45.5(3)
C2 Ti1 Ti2 C8 -16.0(3)
C31 Ti1 Ti2 C8 156.6(3)
C28 Ti1 Ti2 C8 -172.6(3)
C3 Ti1 Ti2 C8 8.3(3)
C29 Ti1 Ti2 C8 -149.0(3)
C4 Ti1 Ti2 C8 -4.9(3)
C30 Ti1 Ti2 C8 -163.8(3)
C1 Ti1 Ti2 C30 111.9(3)
C27 Ti1 Ti2 C30 -43.5(3)
C5 Ti1 Ti2 C30 118.3(3)
C2 Ti1 Ti2 C30 147.7(3)
C31 Ti1 Ti2 C30 -39.6(3)
C28 Ti1 Ti2 C30 -8.8(3)
C3 Ti1 Ti2 C30 172.0(3)
C29 Ti1 Ti2 C30 14.8(3)
C4 Ti1 Ti2 C30 158.9(3)
C1 Ti1 Ti2 C33 143.8(3)
C27 Ti1 Ti2 C33 -11.6(3)
C5 Ti1 Ti2 C33 150.2(3)
C2 Ti1 Ti2 C33 179.6(3)
C31 Ti1 Ti2 C33 -7.7(3)
C28 Ti1 Ti2 C33 23.1(3)
C3 Ti1 Ti2 C33 -156.1(3)
C29 Ti1 Ti2 C33 46.7(3)
C4 Ti1 Ti2 C33 -169.2(3)
C30 Ti1 Ti2 C33 31.9(3)
C1 Ti1 Ti2 C7 -17.9(3)
C27 Ti1 Ti2 C7 -173.3(3)
C5 Ti1 Ti2 C7 -11.5(3)
C2 Ti1 Ti2 C7 17.9(3)
C31 Ti1 Ti2 C7 -169.4(3)
C28 Ti1 Ti2 C7 -138.6(3)
C3 Ti1 Ti2 C7 42.2(3)
C29 Ti1 Ti2 C7 -115.1(3)
C4 Ti1 Ti2 C7 29.1(3)
C30 Ti1 Ti2 C7 -129.8(3)
C1 Ti1 Ti2 C4 -47.0(3)
C27 Ti1 Ti2 C4 157.6(3)
C5 Ti1 Ti2 C4 -40.6(3)
C2 Ti1 Ti2 C4 -11.2(3)
C31 Ti1 Ti2 C4 161.5(3)
C28 Ti1 Ti2 C4 -167.7(3)
C3 Ti1 Ti2 C4 13.1(3)
C29 Ti1 Ti2 C4 -144.1(3)
C30 Ti1 Ti2 C4 -158.9(3)
C1 Ti1 Ti2 C6 7.3(3)
C27 Ti1 Ti2 C6 -148.1(3)
C5 Ti1 Ti2 C6 13.7(3)
C2 Ti1 Ti2 C6 43.1(3)
C31 Ti1 Ti2 C6 -144.2(3)
C28 Ti1 Ti2 C6 -113.4(3)
C3 Ti1 Ti2 C6 67.4(3)
C29 Ti1 Ti2 C6 -89.9(3)
C4 Ti1 Ti2 C6 54.3(3)
C30 Ti1 Ti2 C6 -104.6(3)
C1 Ti1 Ti2 C32 167.1(3)
C27 Ti1 Ti2 C32 11.7(3)
C5 Ti1 Ti2 C32 173.5(3)
C2 Ti1 Ti2 C32 -157.1(3)
C31 Ti1 Ti2 C32 15.5(3)
C28 Ti1 Ti2 C32 46.4(3)
C3 Ti1 Ti2 C32 -132.8(3)
C29 Ti1 Ti2 C32 69.9(3)
C4 Ti1 Ti2 C32 -145.9(3)
C30 Ti1 Ti2 C32 55.2(3)
C1 Ti1 Ti2 C31 151.5(3)
C27 Ti1 Ti2 C31 -3.9(3)
C5 Ti1 Ti2 C31 157.9(3)
C2 Ti1 Ti2 C31 -172.6(3)
C28 Ti1 Ti2 C31 30.8(3)
C3 Ti1 Ti2 C31 -148.3(3)
C29 Ti1 Ti2 C31 54.4(3)
C4 Ti1 Ti2 C31 -161.5(3)
C30 Ti1 Ti2 C31 39.6(3)
C1 Ti1 Ti2 C5 -6.4(3)
C27 Ti1 Ti2 C5 -161.8(3)
C2 Ti1 Ti2 C5 29.4(3)
C31 Ti1 Ti2 C5 -157.9(3)
C28 Ti1 Ti2 C5 -127.1(3)
C3 Ti1 Ti2 C5 53.7(3)
C29 Ti1 Ti2 C5 -103.5(3)
C4 Ti1 Ti2 C5 40.6(3)
C30 Ti1 Ti2 C5 -118.3(3)
C7 C6 Ti2 C34 122.4(5)
C5 C6 Ti2 C34 -122.0(4)
C7 C6 Ti2 C8 -35.7(4)
C5 C6 Ti2 C8 80.0(5)
C7 C6 Ti2 C30 160.7(5)
C5 C6 Ti2 C30 -83.6(5)
C7 C6 Ti2 C33 100.5(5)
C5 C6 Ti2 C33 -143.9(4)
C5 C6 Ti2 C7 115.6(7)
C7 C6 Ti2 C4 -78.6(5)
C5 C6 Ti2 C4 37.1(4)
C7 C6 Ti2 Ti1 -136.1(5)
C5 C6 Ti2 Ti1 -20.5(4)
C7 C6 Ti2 C32 138.1(7)
C5 C6 Ti2 C32 -106.2(8)
C7 C6 Ti2 C31 -178.8(4)
C5 C6 Ti2 C31 -63.1(6)
C7 C6 Ti2 C5 -115.6(7)
C33 C32 Ti2 C34 -36.6(4)
C31 C32 Ti2 C34 79.9(5)
C33 C32 Ti2 C8 117.0(5)
C31 C32 Ti2 C8 -126.4(5)
C33 C32 Ti2 C30 -80.6(5)
C31 C32 Ti2 C30 36.0(4)
C31 C32 Ti2 C33 116.6(7)
C33 C32 Ti2 C7 51.5(9)
C31 C32 Ti2 C7 168.1(6)
C33 C32 Ti2 C4 173.4(4)
C31 C32 Ti2 C4 -70.1(6)
C33 C32 Ti2 Ti1 -140.3(4)
C31 C32 Ti2 Ti1 -23.7(4)
C33 C32 Ti2 C6 -54.5(9)
C31 C32 Ti2 C6 62.0(9)
C33 C32 Ti2 C31 -116.6(7)
C33 C32 Ti2 C5 -130.5(5)
C31 C32 Ti2 C5 -13.9(7)
C30 C31 Ti2 C34 39.1(4)
C32 C31 Ti2 C34 -79.7(5)
C27 C31 Ti2 C34 136.0(7)
Ti1 C31 Ti2 C34 128.5(3)
C30 C31 Ti2 C8 -137.5(5)
C32 C31 Ti2 C8 103.7(6)
C27 C31 Ti2 C8 -40.6(9)
Ti1 C31 Ti2 C8 -48.1(5)
C32 C31 Ti2 C30 -118.8(6)
C27 C31 Ti2 C30 96.9(8)
Ti1 C31 Ti2 C30 89.4(4)
C30 C31 Ti2 C33 82.3(5)
C32 C31 Ti2 C33 -36.5(4)
C27 C31 Ti2 C33 179.2(7)
Ti1 C31 Ti2 C33 171.7(3)
C30 C31 Ti2 C7 -39.6(13)
C32 C31 Ti2 C7 -158.4(11)
C27 C31 Ti2 C7 57.3(15)
Ti1 C31 Ti2 C7 49.8(12)
C30 C31 Ti2 C4 -107.9(4)
C32 C31 Ti2 C4 133.2(5)
C27 C31 Ti2 C4 -11.1(7)
Ti1 C31 Ti2 C4 -18.6(3)
C30 C31 Ti2 Ti1 -89.4(4)
C32 C31 Ti2 Ti1 151.8(5)
C27 C31 Ti2 Ti1 7.5(5)
C30 C31 Ti2 C6 -36.5(6)
C32 C31 Ti2 C6 -155.3(5)
C27 C31 Ti2 C6 60.4(7)
Ti1 C31 Ti2 C6 52.9(4)
C30 C31 Ti2 C32 118.8(6)
C27 C31 Ti2 C32 -144.3(9)
Ti1 C31 Ti2 C32 -151.8(5)
C30 C31 Ti2 C5 -69.6(5)
C32 C31 Ti2 C5 171.6(4)
C27 C31 Ti2 C5 27.3(7)
Ti1 C31 Ti2 C5 19.8(3)
C6 C5 Ti2 C34 68.5(5)
C4 C5 Ti2 C34 -174.5(4)
C1 C5 Ti2 C34 -74.3(7)
Ti1 C5 Ti2 C34 -86.9(3)
C6 C5 Ti2 C8 -79.2(5)
C4 C5 Ti2 C8 37.8(4)
C1 C5 Ti2 C8 138.0(8)
Ti1 C5 Ti2 C8 125.5(3)
C6 C5 Ti2 C30 102.4(5)
C4 C5 Ti2 C30 -140.5(4)
C1 C5 Ti2 C30 -40.4(7)
Ti1 C5 Ti2 C30 -52.9(2)
C6 C5 Ti2 C33 74.8(7)
C4 C5 Ti2 C33 -168.2(6)
C1 C5 Ti2 C33 -68.1(9)
Ti1 C5 Ti2 C33 -80.6(6)
C6 C5 Ti2 C7 -37.2(4)
C4 C5 Ti2 C7 79.8(4)
C1 C5 Ti2 C7 179.9(8)
Ti1 C5 Ti2 C7 167.4(3)
C6 C5 Ti2 C4 -117.0(6)
C1 C5 Ti2 C4 100.1(8)
Ti1 C5 Ti2 C4 87.6(4)
C6 C5 Ti2 Ti1 155.4(5)
C4 C5 Ti2 Ti1 -87.6(4)
C1 C5 Ti2 Ti1 12.5(6)
C4 C5 Ti2 C6 117.0(6)
C1 C5 Ti2 C6 -142.8(9)
Ti1 C5 Ti2 C6 -155.4(5)
C6 C5 Ti2 C32 143.7(5)
C4 C5 Ti2 C32 -99.3(6)
C1 C5 Ti2 C32 0.8(10)
Ti1 C5 Ti2 C32 -11.7(5)
C6 C5 Ti2 C31 135.2(4)
C4 C5 Ti2 C31 -107.8(4)
C1 C5 Ti2 C31 -7.6(7)
Ti1 C5 Ti2 C31 -20.1(3)
